data_7212378
loop_
_publ_author_name
'Huang, Liangliang'
'Song, Tianyou'
'Zhang, Lirong'
'Chen, Yanli'
'Jiang, Jinhua'
'Xu, Jianing'
'Wang, Li'

_publ_section_title
;
 Synthesis, crystal structure and characterization of a new layered
 gallium phosphite Ga(HPO3)F3&#x00B7;(trans-C6N2H16) with left- and
 right-handed helical chains
;
_journal_issue 7
_journal_name_full CrystEngComm
_journal_page_first 2198
_journal_paper_doi 10.1039/b926096j
_journal_volume 12
_journal_year 2010
_chemical_formula_sum 'C6 H17 F3 Ga N2 O3 P'
_chemical_formula_weight 322.91
_chemical_name_systematic
;
?
;
_space_group_IT_number 14
_symmetry_cell_setting monoclinic
_symmetry_space_group_name_Hall '-P 2ybc'
_symmetry_space_group_name_H-M 'P 1 21/c 1'
_atom_sites_solution_hydrogens geom
_atom_sites_solution_primary direct
_atom_sites_solution_secondary difmap
_audit_creation_method SHELXL-97
_cell_angle_alpha 90.00
_cell_angle_beta 102.981(2)
_cell_angle_gamma 90.00
_cell_formula_units_Z 4
_cell_length_a 11.2635(5)
_cell_length_b 9.8212(5)
_cell_length_c 10.1458(3)
_cell_measurement_temperature 293(2)
_cell_volume 1093.66(8)
_computing_structure_refinement 'SHELXL-97 (Sheldrick, 1997)'
_computing_structure_solution 'SHELXS-97 (Sheldrick, 1990)'
_diffrn_ambient_temperature 293(2)
_diffrn_measured_fraction_theta_full 0.997
_diffrn_measured_fraction_theta_max 0.997
_diffrn_measurement_device_type 'Bruker Smart Apex CCD area detector'
_diffrn_measurement_method 'phi and omega scans'
_diffrn_radiation_monochromator graphite
_diffrn_radiation_source 'fine-focus sealed tube'
_diffrn_radiation_type MoK\a
_diffrn_radiation_wavelength 0.71073
_diffrn_reflns_av_R_equivalents 0.0379
_diffrn_reflns_av_sigmaI/netI 0.0371
_diffrn_reflns_limit_h_max 14
_diffrn_reflns_limit_h_min -14
_diffrn_reflns_limit_k_max 13
_diffrn_reflns_limit_k_min -9
_diffrn_reflns_limit_l_max 13
_diffrn_reflns_limit_l_min -13
_diffrn_reflns_number 7705
_diffrn_reflns_theta_full 28.25
_diffrn_reflns_theta_max 28.25
_diffrn_reflns_theta_min 1.86
_diffrn_standards_decay_% none
_exptl_absorpt_coefficient_mu 2.699
_exptl_absorpt_correction_T_max 0.6876
_exptl_absorpt_correction_T_min 0.6876
_exptl_absorpt_correction_type multi-scan
_exptl_crystal_colour colorless
_exptl_crystal_density_diffrn 1.961
_exptl_crystal_density_method 'not measured'
_exptl_crystal_description block
_exptl_crystal_F_000 656
_exptl_crystal_size_max 0.15
_exptl_crystal_size_mid 0.15
_exptl_crystal_size_min 0.15
_refine_diff_density_max 1.205
_refine_diff_density_min -0.488
_refine_diff_density_rms 0.091
_refine_ls_extinction_method none
_refine_ls_goodness_of_fit_ref 1.042
_refine_ls_hydrogen_treatment mixed
_refine_ls_matrix_type full
_refine_ls_number_parameters 181
_refine_ls_number_reflns 2686
_refine_ls_number_restraints 0
_refine_ls_restrained_S_all 1.042
_refine_ls_R_factor_all 0.0386
_refine_ls_R_factor_gt 0.0289
_refine_ls_shift/su_max 0.001
_refine_ls_shift/su_mean 0.000
_refine_ls_structure_factor_coef Fsqd
_refine_ls_weighting_details 'calc w=1/[\s^2^(Fo^2^)+(0.0418P)^2^+0.3409P] where P=(Fo^2^+2Fc^2^)/3'
_refine_ls_weighting_scheme calc
_refine_ls_wR_factor_gt 0.0743
_refine_ls_wR_factor_ref 0.0788
_reflns_number_gt 2223
_reflns_number_total 2686
_reflns_threshold_expression >2sigma(I)
_cod_data_source_file b926096j.txt
_cod_data_source_block H
_cod_original_sg_symbol_H-M P21/c
_cod_database_code 7212378

loop_
_symmetry_equiv_pos_as_xyz
'x, y, z'
'-x, y+1/2, -z+1/2'
'-x, -y, -z'
'x, -y-1/2, z-1/2'

loop_
_atom_site_label
_atom_site_type_symbol
_atom_site_fract_x
_atom_site_fract_y
_atom_site_fract_z
_atom_site_U_iso_or_equiv
_atom_site_adp_type
_atom_site_occupancy
_atom_site_symmetry_multiplicity
_atom_site_calc_flag
_atom_site_refinement_flags
H13 H 0.262(3) 0.685(4) 0.633(4) 0.053(11) Uiso 1 1 d .
H14 H 0.222(3) 0.638(4) 0.913(3) 0.039(9) Uiso 1 1 d .
H7 H 0.136(3) 0.482(4) 0.587(4) 0.040(9) Uiso 1 1 d .
H8 H 0.143(3) 0.870(4) 0.833(4) 0.032(9) Uiso 1 1 d .
C1 C 0.2444(3) 0.6081(3) 0.7128(3) 0.0303(6) Uani 1 1 d .
C2 C 0.2379(3) 0.7047(3) 0.8271(3) 0.0304(6) Uani 1 1 d .
N1 N 0.1305(2) 0.5240(3) 0.6668(3) 0.0275(5) Uani 1 1 d .
N2 N 0.1331(2) 0.7981(3) 0.7874(2) 0.0217(5) Uani 1 1 d .
C3 C 0.3569(3) 0.7842(3) 0.8656(3) 0.0323(6) Uani 1 1 d .
H3A H 0.3642 0.8425 0.7907 0.039 Uiso 1 1 calc R
H3B H 0.3546 0.8422 0.9424 0.039 Uiso 1 1 calc R
C4 C 0.4716(3) 0.5930(4) 0.7929(4) 0.0549(10) Uani 1 1 d .
H4A H 0.5383 0.5304 0.8259 0.066 Uiso 1 1 calc R
H4B H 0.4886 0.6404 0.7153 0.066 Uiso 1 1 calc R
C5 C 0.4662(3) 0.6941(4) 0.9007(4) 0.0560(10) Uani 1 1 d .
H5A H 0.5391 0.7499 0.9166 0.067 Uiso 1 1 calc R
H5B H 0.4652 0.6460 0.9840 0.067 Uiso 1 1 calc R
C6 C 0.3538(3) 0.5119(3) 0.7482(3) 0.0349(7) Uani 1 1 d .
H6A H 0.3440 0.4511 0.8204 0.042 Uiso 1 1 calc R
H6B H 0.3579 0.4570 0.6698 0.042 Uiso 1 1 calc R
Ga1 Ga 0.09953(2) 0.11576(3) 0.55053(2) 0.01520(9) Uani 1 1 d .
O1 O 0.15293(19) 0.4535(2) 0.41598(18) 0.0303(5) Uani 1 1 d .
O2 O 0.20916(16) 0.20403(19) 0.45793(17) 0.0225(4) Uani 1 1 d .
O3 O 0.12759(17) 0.28560(18) 0.22159(16) 0.0237(4) Uani 1 1 d .
F3 F 0.02791(13) 0.00194(15) 0.39013(13) 0.0195(3) Uani 1 1 d .
F1 F 0.21198(13) -0.01691(16) 0.61465(15) 0.0237(3) Uani 1 1 d .
F2 F -0.02489(13) 0.24219(15) 0.48725(14) 0.0224(3) Uani 1 1 d .
P1 P 0.20031(6) 0.32591(7) 0.36314(6) 0.01618(14) Uani 1 1 d .
H1 H 0.316(2) 0.347(3) 0.353(3) 0.016(7) Uiso 1 1 d .
H10 H 0.136(4) 0.827(5) 0.710(5) 0.073(15) Uiso 1 1 d .
H11 H 0.070(4) 0.572(5) 0.643(4) 0.067(14) Uiso 1 1 d .
H9 H 0.066(4) 0.758(4) 0.801(4) 0.060(12) Uiso 1 1 d .
H12 H 0.127(3) 0.462(5) 0.725(4) 0.060(13) Uiso 1 1 d .

loop_
_atom_site_aniso_label
_atom_site_aniso_U_11
_atom_site_aniso_U_22
_atom_site_aniso_U_33
_atom_site_aniso_U_23
_atom_site_aniso_U_13
_atom_site_aniso_U_12
C1 0.0228(13) 0.0310(16) 0.0376(16) -0.0072(13) 0.0081(12) 0.0001(11)
C2 0.0242(14) 0.0260(15) 0.0378(16) -0.0015(12) 0.0001(12) 0.0006(11)
N1 0.0266(13) 0.0349(15) 0.0207(12) -0.0038(11) 0.0050(10) -0.0058(11)
N2 0.0240(12) 0.0239(13) 0.0176(11) 0.0000(9) 0.0055(9) 0.0027(10)
C3 0.0273(14) 0.0317(16) 0.0360(15) -0.0012(13) 0.0029(12) -0.0067(12)
C4 0.0231(16) 0.069(3) 0.073(3) -0.005(2) 0.0117(17) 0.0079(16)
C5 0.0277(17) 0.062(3) 0.069(3) -0.004(2) -0.0087(17) -0.0020(17)
C6 0.0296(15) 0.0328(17) 0.0415(17) -0.0009(13) 0.0064(13) 0.0070(13)
Ga1 0.01885(15) 0.01521(15) 0.01117(14) 0.00097(10) 0.00258(10) 0.00065(10)
O1 0.0507(13) 0.0201(10) 0.0223(9) -0.0033(8) 0.0129(9) 0.0003(9)
O2 0.0218(9) 0.0259(10) 0.0198(8) 0.0090(7) 0.0044(7) 0.0013(7)
O3 0.0358(11) 0.0191(9) 0.0137(8) 0.0007(7) 0.0004(7) -0.0022(8)
F3 0.0219(7) 0.0227(7) 0.0144(6) -0.0010(6) 0.0049(6) -0.0021(6)
F1 0.0226(7) 0.0237(8) 0.0238(7) 0.0074(6) 0.0031(6) 0.0050(6)
F2 0.0239(8) 0.0226(8) 0.0199(7) 0.0016(6) 0.0032(6) 0.0066(6)
P1 0.0186(3) 0.0169(3) 0.0129(3) 0.0012(2) 0.0031(2) -0.0018(2)

loop_
_atom_type_symbol
_atom_type_description
_atom_type_scat_dispersion_real
_atom_type_scat_dispersion_imag
_atom_type_scat_source
C C 0.0033 0.0016 'International Tables Vol C Tables 4.2.6.8 and 6.1.1.4'
H H 0.0000 0.0000 'International Tables Vol C Tables 4.2.6.8 and 6.1.1.4'
N N 0.0061 0.0033 'International Tables Vol C Tables 4.2.6.8 and 6.1.1.4'
O O 0.0106 0.0060 'International Tables Vol C Tables 4.2.6.8 and 6.1.1.4'
F F 0.0171 0.0103 'International Tables Vol C Tables 4.2.6.8 and 6.1.1.4'
P P 0.1023 0.0942 'International Tables Vol C Tables 4.2.6.8 and 6.1.1.4'
Ga Ga 0.2307 1.6083 'International Tables Vol C Tables 4.2.6.8 and 6.1.1.4'

loop_
_geom_angle_atom_site_label_1
_geom_angle_atom_site_label_2
_geom_angle_atom_site_label_3
_geom_angle
_geom_angle_site_symmetry_1
_geom_angle_site_symmetry_3
N1 C1 C2 113.3(2) . .
N1 C1 C6 108.6(2) . .
C2 C1 C6 112.5(2) . .
N1 C1 H13 114.0(17) . .
C2 C1 H13 100.0(19) . .
C6 C1 H13 108.3(19) . .
N2 C2 C1 110.7(2) . .
N2 C2 C3 110.7(2) . .
C1 C2 C3 109.0(3) . .
N2 C2 H14 108.4(17) . .
C1 C2 H14 105.6(17) . .
C3 C2 H14 112.2(17) . .
C1 N1 H7 107(2) . .
C1 N1 H11 111(3) . .
H7 N1 H11 103(4) . .
C1 N1 H12 110(3) . .
H7 N1 H12 108(4) . .
H11 N1 H12 117(4) . .
C2 N2 H8 112(2) . .
C2 N2 H10 105(3) . .
H8 N2 H10 102(4) . .
C2 N2 H9 110(3) . .
H8 N2 H9 107(3) . .
H10 N2 H9 121(4) . .
C5 C3 C2 112.8(3) . .
C5 C3 H3A 109.0 . .
C2 C3 H3A 109.0 . .
C5 C3 H3B 109.0 . .
C2 C3 H3B 109.0 . .
H3A C3 H3B 107.8 . .
C5 C4 C6 113.0(3) . .
C5 C4 H4A 109.0 . .
C6 C4 H4A 109.0 . .
C5 C4 H4B 109.0 . .
C6 C4 H4B 109.0 . .
H4A C4 H4B 107.8 . .
C4 C5 C3 112.8(3) . .
C4 C5 H5A 109.0 . .
C3 C5 H5A 109.0 . .
C4 C5 H5B 109.0 . .
C3 C5 H5B 109.0 . .
H5A C5 H5B 107.8 . .
C4 C6 C1 110.3(3) . .
C4 C6 H6A 109.6 . .
C1 C6 H6A 109.6 . .
C4 C6 H6B 109.6 . .
C1 C6 H6B 109.6 . .
H6A C6 H6B 108.1 . .
F1 Ga1 F2 175.55(7) . .
F1 Ga1 O2 91.47(7) . .
F2 Ga1 O2 92.69(7) . .
F1 Ga1 O3 94.38(7) . 4_566
F2 Ga1 O3 86.27(7) . 4_566
O2 Ga1 O3 102.58(8) . 4_566
F1 Ga1 F3 90.68(6) . .
F2 Ga1 F3 87.56(6) . .
O2 Ga1 F3 92.33(7) . .
O3 Ga1 F3 164.10(7) 4_566 .
F1 Ga1 F3 88.18(6) . 3_556
F2 Ga1 F3 87.41(6) . 3_556
O2 Ga1 F3 167.23(7) . 3_556
O3 Ga1 F3 90.17(7) 4_566 3_556
F3 Ga1 F3 74.91(6) . 3_556
P1 O2 Ga1 134.88(11) . .
P1 O3 Ga1 130.50(11) . 4_565
Ga1 F3 Ga1 105.09(6) . 3_556
O1 P1 O2 113.99(11) . .
O1 P1 O3 112.93(11) . .
O2 P1 O3 109.44(10) . .
O1 P1 H1 109.0(12) . .
O2 P1 H1 103.9(11) . .
O3 P1 H1 106.9(11) . .

loop_
_geom_bond_atom_site_label_1
_geom_bond_atom_site_label_2
_geom_bond_distance
_geom_bond_site_symmetry_2
C1 N1 1.509(4) .
C1 C2 1.513(4) .
C1 C6 1.530(4) .
C1 H13 1.15(4) .
C2 N2 1.477(4) .
C2 C3 1.524(4) .
C2 H14 1.14(3) .
N1 H7 0.93(4) .
N1 H11 0.82(5) .
N1 H12 0.85(5) .
N2 H8 0.84(4) .
N2 H10 0.84(5) .
N2 H9 0.89(4) .
C3 C5 1.494(4) .
C3 H3A 0.9700 .
C3 H3B 0.9700 .
C4 C5 1.488(5) .
C4 C6 1.527(5) .
C4 H4A 0.9700 .
C4 H4B 0.9700 .
C5 H5A 0.9700 .
C5 H5B 0.9700 .
C6 H6A 0.9700 .
C6 H6B 0.9700 .
Ga1 F1 1.8317(14) .
Ga1 F2 1.8745(14) .
Ga1 O2 1.9184(18) .
Ga1 O3 1.9505(17) 4_566
Ga1 F3 1.9897(14) .
Ga1 F3 2.0366(14) 3_556
O1 P1 1.507(2) .
O2 P1 1.5246(18) .
O3 P1 1.5368(17) .
O3 Ga1 1.9505(17) 4_565
F3 Ga1 2.0366(14) 3_556
P1 H1 1.35(3) .
